data_1008241
loop_
_publ_author_name
'Averbuch-Pouchot, M T'
'El-Horr, N'
'Guitel, J C'

_publ_section_title
;
Structures of Mercury Dichloride - Dipotassium Dichromate (1/1), Hg
Cl~2~ K~2~ Cr~2~ O~7~, and Mercury Dichloride - Diammonium Dichromate
(1/1), Hg Cl~2~ ((N H~4~)~2~ Cr~2~ O~7~)
;
_journal_coden_ASTM ACSCEE
_journal_name_full 'Acta Crystallographica C (39,1983-)'
_journal_page_first 725
_journal_page_last 728
_journal_volume 40
_journal_year 1984
_chemical_formula_structural 'Hg Cl2 (N H4)2 Cr2 O7'
_chemical_formula_sum 'Cl2 Cr2 H8 Hg N2 O7'
_chemical_name_systematic 'Mercury diammonium dichloride dichromate'
_space_group_IT_number 14
_symmetry_cell_setting monoclinic
_symmetry_Int_Tables_number 14
_symmetry_space_group_name_Hall '-P 2yab'
_symmetry_space_group_name_H-M 'P 1 21/a 1'
_cell_angle_alpha 90
_cell_angle_beta 96.02(5)
_cell_angle_gamma 90
_cell_formula_units_Z 4
_cell_length_a 14.891(5)
_cell_length_b 7.604(5)
_cell_length_c 9.620(6)
_cell_volume 1083.3
_exptl_crystal_density_meas 3.21
_refine_ls_R_factor_all 0.032
_cod_original_formula_sum 'H8 Cl2 Cr2 Hg N2 O7'
_cod_database_code 1008241

loop_
_symmetry_equiv_pos_as_xyz
x,y,z
1/2-x,1/2+y,-z
-x,-y,-z
1/2+x,1/2-y,z

loop_
_atom_site_label
_atom_site_type_symbol
_atom_site_symmetry_multiplicity
_atom_site_Wyckoff_symbol
_atom_site_fract_x
_atom_site_fract_y
_atom_site_fract_z
_atom_site_occupancy
_atom_site_attached_hydrogens
_atom_site_calc_flag
Hg1 Hg2+ 4 e 0.06039(3) 0.11953(8) 0.16122(6) 1. 0 d
Cr1 Cr6+ 4 e 0.0256(1) 0.3770(3) 0.7905(2) 1. 0 d
Cr2 Cr6+ 4 e 0.1220(1) 0.3099(3) 0.5191(2) 1. 0 d
Cl1 Cl1- 4 e 0.4042(2) 0.3763(6) 0.1119(4) 1. 0 d
Cl2 Cl1- 4 e 0.2163(2) 0.1011(6) 0.1992(4) 1. 0 d
O1 O2- 4 e 0.0650(6) 0.448(1) 0.6314(8) 1. 0 d
O2 O2- 4 e 0.4555(7) 0.288(1) 0.7519(10) 1. 0 d
O3 O2- 4 e 0.1089(6) 0.325(1) 0.9009(10) 1. 0 d
O4 O2- 4 e 0.0265(7) 0.464(1) 0.1490(12) 1. 0 d
O5 O2- 4 e 0.0513(6) 0.176(1) 0.4333(9) 1. 0 d
O6 O2- 4 e 0.1690(6) 0.435(1) 0.4145(10) 1. 0 d
O7 O2- 4 e 0.1987(7) 0.197(1) 0.6118(11) 1. 0 d
N1 N3- 4 e 0.3639(8) 0.311(2) 0.467(1) 1. 4 d
N2 N3- 4 e 0.2926(7) 0.102(2) 0.877(1) 1. 4 d

loop_
_atom_type_symbol
_atom_type_oxidation_number
Hg2+ 2.000
Cr6+ 6.000
Cl1- -1.000
O2- -2.000
N3- -3.000
H1+ 1.000
